data_9002204
loop_
_publ_author_name
'Peacor, D. R.'
'Rouse, R. C.'
'Grew, E. S.'

_publ_section_title
;
 The crystal structure of boralsilite and its relation to a family of
 boroaluminosilicates, sillimanite, and andalusite
;
_journal_name_full 'American Mineralogist'
_journal_page_first 1152
_journal_page_last 1161
_journal_volume 84
_journal_year 1999
_chemical_formula_sum 'Al8 B3 O18.525 Si'
_chemical_name_mineral Boralsilite
_space_group_IT_number 12
_symmetry_space_group_name_Hall '-C 2y'
_symmetry_space_group_name_H-M 'C 1 2/m 1'
_cell_angle_alpha 90
_cell_angle_beta 91.96
_cell_angle_gamma 90
_cell_length_a 14.767
_cell_length_b 5.574
_cell_length_c 15.079
_cell_formula_units_Z 4
_cell_volume 1240.445
_database_code_amcsd 0002272
_exptl_crystal_density_diffrn 3.067
_cod_original_formula_sum 'Al8 Si B3 O18.525'
_cod_database_code 9002204

loop_
_space_group_symop_operation_xyz
x,y,z
1/2+x,1/2+y,z
x,-y,z
1/2+x,1/2-y,z
-x,y,-z
1/2-x,1/2+y,-z
-x,-y,-z
1/2-x,1/2-y,-z

loop_
_atom_site_aniso_label
_atom_site_aniso_U_11
_atom_site_aniso_U_22
_atom_site_aniso_U_33
_atom_site_aniso_U_12
_atom_site_aniso_U_13
_atom_site_aniso_U_23
Al1 0.00580 0.00380 0.00650 0.00000 0.00040 0.00000
Al2 0.00710 0.00410 0.00400 0.00000 0.00090 0.00000
Al3 0.00590 0.00480 0.00880 0.00000 0.00300 0.00000
Al4 0.00460 0.00380 0.00670 0.00000 0.00020 0.00000
Al5 0.00620 0.00330 0.00680 0.00000 -0.00040 -0.00010
Al6 0.00570 0.00370 0.00550 0.00010 -0.00050 -0.00070
Al7 0.00660 0.00370 0.00510 0.00040 0.00020 0.00090
Si 0.00590 0.00390 0.00630 0.00000 0.00080 0.00000
B1 0.01400 0.00300 0.00800 0.00000 0.00600 0.00000
B2 0.00900 0.00800 0.00900 0.00000 -0.00500 0.00000
B3 0.00900 0.00800 0.00400 0.00000 0.00100 0.00000
O1 0.00550 0.01070 0.00620 0.00000 -0.00080 0.00000
O2 0.00770 0.00460 0.00780 0.00000 0.00160 0.00000
O3 0.00380 0.00420 0.00750 0.00000 -0.00010 0.00000
O4 0.00860 0.00690 0.00860 0.00060 0.00230 0.00130
O5 0.01140 0.01270 0.00990 0.00000 -0.00320 0.00000
O6 0.00720 0.00470 0.00890 0.00000 0.00060 0.00000
O7 0.00770 0.00590 0.00800 0.00010 -0.00270 -0.00090
O8 0.00560 0.00550 0.00780 0.00000 0.00240 0.00000
O9 0.00860 0.00540 0.00820 0.00040 0.00160 0.00010
O10A 0.00870 0.01580 0.01260 0.00000 -0.00110 0.00000
O11 0.00920 0.00640 0.00600 -0.00020 -0.00200 -0.00110
O12 0.00470 0.00590 0.00840 0.00000 -0.00110 0.00000
O13 0.00750 0.00450 0.00940 0.00000 -0.00160 0.00000
O14 0.00680 0.00500 0.00660 0.00000 -0.00130 0.00000
O15 0.00520 0.00440 0.00980 0.00000 0.00020 0.00000

loop_
_atom_site_label
_atom_site_fract_x
_atom_site_fract_y
_atom_site_fract_z
_atom_site_occupancy
_atom_site_U_iso_or_equiv
Al1 0.86873 0.00000 0.33837 1.00000 ?
Al2 0.81194 0.00000 0.15838 1.00000 ?
Al3 0.57170 0.00000 0.06951 1.00000 ?
Al4 0.67697 0.00000 0.34140 1.00000 ?
Al5 0.00396 0.74670 0.24322 1.00000 ?
Al6 0.25000 0.25000 0.00000 1.00000 ?
Al7 0.25000 0.25000 0.50000 1.00000 ?
Si 0.42541 0.00000 0.41917 1.00000 ?
B1 0.10180 0.00000 0.10090 1.00000 ?
B2 0.37740 0.00000 0.11920 1.00000 ?
B3 0.13560 0.00000 0.36330 1.00000 ?
O1 0.76580 0.00000 0.26710 1.00000 ?
O2 0.79650 0.00000 0.43400 1.00000 ?
O3 0.92440 0.00000 0.22140 1.00000 ?
O4 0.93550 0.73870 0.35730 1.00000 ?
O5 0.00000 0.50000 0.50000 1.00000 ?
O6 0.32340 0.00000 0.45840 1.00000 ?
O7 0.82080 0.71510 0.10630 1.00000 ?
O8 0.69730 0.00000 0.06130 1.00000 ?
O9 0.06800 0.78430 0.13330 1.00000 ?
O10A 0.44440 0.00000 0.04940 0.95000 ?
O10B 0.00000 0.50000 0.00000 0.15000 0.03420
O11 0.66780 0.28770 0.39910 1.00000 ?
O12 0.57570 0.00000 0.28120 1.00000 ?
O13 0.43130 0.00000 0.20050 1.00000 ?
O14 0.07670 0.00000 0.29270 1.00000 ?
O15 0.83140 0.00000 0.95940 1.00000 ?

loop_
_cod_related_entry_id
_cod_related_entry_database
_cod_related_entry_code
1 AMCSD 0002272
